data_2002628
loop_
_publ_author_name
'Mueller-Buschbaum, Hk'
'Frerichs, D'

_publ_section_title
;
Zur Existenz des Ca Fe2 O4-Typs von Verbindungen der Zusammensetzung Na
A3+ M4+ O4. Roentgenstrukturanalysen von Na Fe Ti O4 und Na0.7 (Fe,
Al)0.7 Ti1.3 O4
;
_journal_name_full 'Journal of Alloys Compd.'
_journal_page_first L5
_journal_page_last L8
_journal_paper_doi 10.1016/0925-8388(93)90420-R
_journal_volume 199
_journal_year 1993
_chemical_formula_structural 'Na (Fe Ti O4)'
_chemical_formula_sum 'Fe Na O4 Ti'
_chemical_name_systematic 'Sodium ferro(III)titanate'
_space_group_IT_number 62
_symmetry_cell_setting orthorhombic
_symmetry_Int_Tables_number 62
_symmetry_space_group_name_Hall '-P 2ac 2n'
_symmetry_space_group_name_H-M 'P n m a'
_cell_angle_alpha 90
_cell_angle_beta 90
_cell_angle_gamma 90
_cell_formula_units_Z 4
_cell_length_a 9.1663(36)
_cell_length_b 2.9624(8)
_cell_length_c 10.7277(23)
_cell_volume 291.3
_refine_ls_R_factor_all 0.055
_cod_database_code 2002628

loop_
_symmetry_equiv_pos_as_xyz
x,y,z
1/2+x,1/2-y,1/2-z
-x,1/2+y,-z
1/2-x,-y,1/2+z
-x,-y,-z
1/2-x,1/2+y,1/2+z
x,1/2-y,z
1/2+x,y,1/2-z

loop_
_atom_site_label
_atom_site_type_symbol
_atom_site_symmetry_multiplicity
_atom_site_Wyckoff_symbol
_atom_site_fract_x
_atom_site_fract_y
_atom_site_fract_z
_atom_site_occupancy
_atom_site_attached_hydrogens
_atom_site_calc_flag
Na1 Na1+ 4 c 0.2422(7) 0.25 0.3474(7) 1. 0 d
Fe1 Fe3+ 4 c 0.0636(3) 0.25 0.1116(3) 0.5 0 d
Ti1 Ti4+ 4 c 0.0636(3) 0.25 0.1116(3) 0.5 0 d
Fe2 Fe3+ 4 c 0.0839(3) 0.25 0.6045(3) 0.5 0 d
Ti2 Ti4+ 4 c 0.0839(3) 0.25 0.6045(3) 0.5 0 d
O1 O2- 4 c 0.886(1) 0.25 0.517(1) 1. 0 d
O2 O2- 4 c 0.974(1) 0.25 0.286(1) 1. 0 d
O3 O2- 4 c 0.296(1) 0.25 0.649(1) 1. 0 d
O4 O2- 4 c 0.076(1) 0.25 0.926(1) 1. 0 d

loop_
_atom_type_symbol
_atom_type_oxidation_number
Na1+ 1.000
Fe3+ 3.000
Ti4+ 4.000
O2- -2.000
